data_2007245
loop_
_publ_author_name
'Thomas, Rhodri Ll.'
'Welch, Alan J.'
'Kyd, Gwenda O.'

_publ_section_title
;1-Phenyl-3,3-bis(triethylphosphine)-1,2-dicarba-3-platina-<i>closo</i>-dodecaborane
 0.5-Dichloromethane Solvate
;
_journal_issue 5
_journal_name_full 'Acta Crystallographica Section C'
_journal_page_first 588
_journal_page_last 591
_journal_paper_doi 10.1107/S0108270197017204
_journal_volume 54
_journal_year 1998
_chemical_formula_iupac '[Pt(C8 H15 B9)(C6 H15 P)2], 0.5CH2 Cl2'
_chemical_formula_moiety 'C20.50 H46 B9 Cl P2 Pt'
_chemical_formula_sum 'C20.5 H46 B9 Cl P2 Pt'
_chemical_formula_weight 682.34
_chemical_name_systematic
;
1-Phenyl-3,3-bis(triethylphosphine)-1,2-dicarba-3-platina-closo-dodecaborane
;
_space_group_IT_number 33
_symmetry_cell_setting orthorhombic
_symmetry_space_group_name_Hall 'P 2c -2n'
_symmetry_space_group_name_H-M 'P n a 21'
_audit_creation_method SHELXL
_cell_angle_alpha 90.00
_cell_angle_beta 90.00
_cell_angle_gamma 90.00
_cell_formula_units_Z 8
_cell_length_a 33.354(7)
_cell_length_b 10.260(2)
_cell_length_c 17.400(4)
_cell_measurement_reflns_used 25
_cell_measurement_temperature 293(2)
_cell_measurement_theta_max 12
_cell_measurement_theta_min 11
_cell_volume 5954(2)
_computing_cell_refinement 'CAD-4 Software'
_computing_data_collection 'CAD-4 Software (Enraf-Nonius, 1989)'
_computing_data_reduction 'CADABS (Gould & Smith, 1986)'
_computing_molecular_graphics 'SHELXTL/PC (Sheldrick, 1994)'
_computing_publication_material SHELXTL/PC
_computing_structure_refinement 'SHELXL93 (Sheldrick, 1993)'
_computing_structure_solution 'SHELXS86 (Sheldrick, 1990)'
_diffrn_ambient_temperature 293(2)
_diffrn_measurement_device 'Enraf-Nonius CAD-4'
_diffrn_measurement_method \w-2\q
_diffrn_radiation_monochromator graphite
_diffrn_radiation_source 'fine-focus sealed tube'
_diffrn_radiation_type MoK\a
_diffrn_radiation_wavelength 0.71073
_diffrn_reflns_av_R_equivalents 0.000
_diffrn_reflns_av_sigmaI/netI 0.033
_diffrn_reflns_limit_h_max 39
_diffrn_reflns_limit_h_min 0
_diffrn_reflns_limit_k_max 12
_diffrn_reflns_limit_k_min 0
_diffrn_reflns_limit_l_max 20
_diffrn_reflns_limit_l_min 0
_diffrn_reflns_number 5409
_diffrn_reflns_theta_max 25
_diffrn_reflns_theta_min 1.22
_diffrn_standards_decay_% 1.1
_diffrn_standards_interval_time 480
_diffrn_standards_number 3
_exptl_absorpt_coefficient_mu 4.920
_exptl_absorpt_correction_T_max 0.374
_exptl_absorpt_correction_T_min 0.297
_exptl_absorpt_correction_type refined_from_\DF
_exptl_absorpt_process_details '(DIFABS; Walker & Stuart, 1983)'
_exptl_crystal_colour 'dark orange'
_exptl_crystal_density_diffrn 1.522
_exptl_crystal_density_method 'not measured'
_exptl_crystal_description needle
_exptl_crystal_F_000 2712
_exptl_crystal_size_max 0.4
_exptl_crystal_size_mid 0.2
_exptl_crystal_size_min 0.2
_refine_diff_density_max 0.951
_refine_diff_density_min -0.606
_refine_ls_abs_structure_details 'Flack (1983) parameter = 0.008(11)'
_refine_ls_abs_structure_Flack 0.008(11)
_refine_ls_extinction_method none
_refine_ls_goodness_of_fit_all 1.063
_refine_ls_goodness_of_fit_obs 1.088
_refine_ls_hydrogen_treatment constr
_refine_ls_matrix_type full
_refine_ls_number_parameters 592
_refine_ls_number_reflns 5409
_refine_ls_number_restraints 1
_refine_ls_restrained_S_all 1.063
_refine_ls_restrained_S_obs 1.088
_refine_ls_R_factor_all 0.051
_refine_ls_R_factor_gt 0.033
_refine_ls_shift/esd_mean 0.000
_refine_ls_shift/su_max 0.002
_refine_ls_structure_factor_coef Fsqd
_refine_ls_weighting_details 'w = 1/[\s^2^(Fo^2^)+(0.043P)^2^+5.2421P] where P = (Fo^2^+2Fc^2^)/3'
_refine_ls_weighting_scheme calc
_refine_ls_wR_factor_all 0.080
_refine_ls_wR_factor_obs .075
_reflns_number_gt 4593
_reflns_number_total 5409
_reflns_threshold_expression I>2\s(I)
_cod_data_source_file mu1341.cif
_cod_data_source_block pet2
_cod_depositor_comments
;
The following automatic conversions were performed:

'_refine_ls_weighting_scheme' value 'calc w =
1/[\s^2^(Fo^2^)+(0.043P)^2^+5.2421P] where P = (Fo^2^+2Fc^2^)/3' was
changed to 'calc'. New tag '_refine_ls_weighting_details' was
created. The value of the new tag was set to 'w =
1/[\s^2^(Fo^2^)+(0.043P)^2^+5.2421P] where P = (Fo^2^+2Fc^2^)/3'.

Automatic conversion script
Id: cif_fix_values 3143 2015-03-26 13:38:13Z robertas 
;
_cod_original_cell_volume 5954.5(2)
_cod_original_formula_sum 'C20.50 H46 B9 Cl P2 Pt'
_cod_database_code 2007245
_cod_database_fobs_code 2007245

loop_
_symmetry_equiv_pos_as_xyz
'x, y, z'
'-x, -y, z+1/2'
'x+1/2, -y+1/2, z'
'-x+1/2, y+1/2, z+1/2'

loop_
_atom_site_aniso_label
_atom_site_aniso_U_11
_atom_site_aniso_U_22
_atom_site_aniso_U_33
_atom_site_aniso_U_12
_atom_site_aniso_U_13
_atom_site_aniso_U_23
Pt3A .0439(2) .0469(2) .0453(2) .0019(2) -.0016(2) .0029(2)
P1A .054(2) .058(2) .045(2) .004(2) .0022(15) .005(2)
C31A .079(9) .070(10) .075(11) .018(8) .002(8) .015(8)
C32A .091(11) .085(11) .064(9) .024(9) .001(8) .014(8)
C33A .074(7) .058(8) .058(8) .005(7) -.008(7) .001(7)
C34A .085(9) .078(11) .076(11) -.018(8) -.016(8) .003(8)
C35A .058(7) .087(10) .064(7) -.004(7) .005(8) .009(10)
C36A .113(14) .101(15) .126(18) -.047(12) .011(13) -.001(13)
P2A .066(2) .055(2) .054(2) .014(2) -.004(2) .009(2)
C21A .067(10) .132(17) .094(12) .038(11) -.037(10) -.022(12)
C22A .066(9) .16(2) .135(19) .000(11) -.008(11) .027(16)
C23A .104(11) .053(9) .069(9) .033(8) .001(8) .001(7)
C24A .124(14) .099(14) .077(10) .068(12) .010(11) .001(10)
C25A .150(16) .051(9) .071(10) .025(10) .008(11) .017(8)
C26A .20(2) .066(12) .14(2) -.029(14) -.020(17) .016(12)
C11A .057(7) .054(8) .050(7) -.005(6) -.001(6) .000(6)
C12A .076(9) .072(10) .083(10) -.007(8) .000(8) -.006(9)
C13A .067(9) .091(13) .105(12) -.022(9) .001(9) .015(11)
C14A .067(9) .091(13) .086(10) -.018(9) -.003(9) -.016(10)
C15A .072(9) .095(13) .092(11) -.015(9) -.022(9) .004(11)
C16A .085(11) .090(13) .083(11) -.020(9) -.029(9) .009(10)
C1A .042(6) .053(8) .060(7) -.007(6) .000(6) .002(6)
C2A .051(7) .054(8) .077(9) .008(6) -.006(7) .003(7)
B4A .039(8) .075(14) .065(11) -.003(8) .003(7) -.004(9)
B5A .072(10) .087(13) .044(7) .010(9) .001(8) -.002(8)
B6A .070(9) .045(9) .071(10) .008(7) -.013(8) .001(8)
B7A .028(6) .076(10) .063(8) .021(6) .007(6) .000(8)
B8A .065(9) .073(11) .042(7) -.017(8) .008(7) -.007(7)
B9A .054(8) .064(10) .067(9) .009(8) .007(8) .009(8)
B10A .055(9) .112(17) .049(8) .012(9) .004(7) -.001(9)
B11A .062(9) .088(14) .079(11) .019(10) -.006(9) -.015(11)
B12A .062(9) .094(14) .062(9) -.011(10) .009(8) -.011(10)
Pt3B .0443(2) .0409(2) .0418(2) -.0014(2) -.0002(2) -.0015(3)
P1B .060(2) .057(2) .046(2) -.007(2) .0054(15) -.006(2)
C31B .081(10) .053(9) .051(7) -.018(7) .009(7) -.018(6)
C32B .113(14) .103(15) .077(10) .002(12) -.001(10) -.038(10)
C33B .080(8) .081(10) .053(7) -.021(8) -.008(8) .008(8)
C34B .102(12) .102(14) .075(11) -.008(10) -.018(9) .018(9)
C35B .059(7) .111(13) .071(9) -.006(8) .011(8) -.027(10)
C36B .118(15) .113(17) .103(13) .055(13) .021(12) -.017(12)
P2B .059(2) .045(2) .0538(14) -.0083(15) -.004(2) .000(2)
C21B .101(11) .055(9) .055(7) -.019(8) .001(8) .007(7)
C22B .20(2) .066(11) .081(11) -.065(13) .018(13) .003(9)
C23B .066(8) .066(10) .092(10) -.014(8) .001(8) -.008(8)
C24B .051(7) .111(13) .148(16) .000(8) -.017(11) -.020(16)
C25B .104(11) .046(9) .065(9) -.010(8) -.020(9) -.008(7)
C26B .103(12) .055(10) .120(14) .013(9) -.034(11) -.024(9)
C11B .053(7) .052(8) .056(7) .017(6) -.008(6) .010(6)
C12B .062(8) .064(9) .064(8) .015(7) -.014(7) .004(7)
C13B .066(9) .086(11) .085(10) .007(9) -.020(8) .011(10)
C14B .071(9) .097(14) .105(12) .032(10) -.010(10) .001(11)
C15B .079(10) .069(11) .115(14) .032(9) -.016(10) -.014(10)
C16B .070(9) .065(10) .097(11) .014(8) -.005(8) -.023(9)
C1B .070(8) .045(7) .039(6) -.001(7) -.007(6) .011(6)
C2B .061(7) .049(7) .050(6) .008(6) .000(6) -.004(6)
B4B .045(7) .046(9) .032(7) -.001(6) .001(6) -.001(6)
B5B .067(9) .068(11) .037(7) .003(8) .001(7) -.007(7)
B6B .081(11) .055(10) .068(10) -.011(9) -.009(9) .008(9)
B7B .040(7) .059(9) .048(7) -.006(6) -.008(6) .001(7)
B8B .053(8) .054(9) .049(7) .015(7) -.005(6) -.002(7)
B9B .078(10) .057(10) .043(7) .009(8) .002(7) -.006(7)
B10B .095(12) .048(10) .053(9) -.019(8) .005(9) .015(7)
B11B .063(9) .058(10) .058(9) -.014(8) .001(7) .000(8)
B12B .048(7) .067(10) .058(8) -.001(7) .006(7) -.008(8)
C1S .17(2) .066(13) .120(15) -.001(13) -.001(15) .008(11)
Cl1S .271(9) .137(6) .113(4) .057(6) .003(6) .015(4)
Cl2S .279(11) .118(6) .274(13) -.009(7) .018(10) .011(7)

loop_
_atom_site_label
_atom_site_fract_x
_atom_site_fract_y
_atom_site_fract_z
_atom_site_U_iso_or_equiv
_atom_site_thermal_displace_type
_atom_site_calc_flag
_atom_site_refinement_flags
_atom_site_occupancy
_atom_site_disorder_group
_atom_site_type_symbol
Pt3A .981701(11) .61930(4) .34026(3) .04536(11) Uani d . 1 . Pt
P1A .98211(10) .6629(5) .2110(2) .0525(9) Uani d . 1 . P
C31A .9506(5) .8044(15) .1841(8) .074(4) Uani d . 1 . C
H31A .9230(5) .7833(15) .1964(8) .089 Uiso calc R 1 . H
H31B .9583(5) .8772(15) .2165(8) .089 Uiso calc R 1 . H
C32A .9519(5) .8483(17) .1042(8) .080(5) Uani d . 1 . C
H32A .9344(5) .9217(17) .0978(8) .120 Uiso calc R 1 . H
H32B .9434(5) .7787(17) .0711(8) .120 Uiso calc R 1 . H
H32C .9789(5) .8732(17) .0913(8) .120 Uiso calc R 1 . H
C33A .9607(4) .5368(13) .1511(8) .064(4) Uani d . 1 . C
H33A .9558(4) .5726(13) .1004(8) .076 Uiso calc R 1 . H
H33B .9801(4) .4671(13) .1456(8) .076 Uiso calc R 1 . H
C34A .9223(4) .4802(15) .1810(9) .080(5) Uani d . 1 . C
H34A .9129(4) .4143(15) .1462(9) .120 Uiso calc R 1 . H
H34B .9025(4) .5478(15) .1853(9) .120 Uiso calc R 1 . H
H34C .9269(4) .4421(15) .2306(9) .120 Uiso calc R 1 . H
C35A 1.0303(3) .6985(14) .1631(10) .070(3) Uani d . 1 . C
H35A 1.0484(3) .6259(14) .1713(10) .084 Uiso calc R 1 . H
H35B 1.0257(3) .7061(14) .1082(10) .084 Uiso calc R 1 . H
C36A 1.0504(6) .8234(18) .1919(12) .113(7) Uani d . 1 . C
H36A 1.0752(6) .8364(18) .1649(12) .170 Uiso calc R 1 . H
H36B 1.0556(6) .8159(18) .2459(12) .170 Uiso calc R 1 . H
H36C 1.0329(6) .8962(18) .1828(12) .170 Uiso calc R 1 . H
P2A 1.02307(10) .4440(3) .3396(2) .0585(8) Uani d . 1 . P
C21A 1.0741(5) .474(2) .3748(11) .098(7) Uani d . 1 . C
H21A 1.0723(5) .510(2) .4264(11) .117 Uiso calc R 1 . H
H21D 1.0881(5) .392(2) .3782(11) .117 Uiso calc R 1 . H
C22A 1.0988(5) .565(2) .3269(13) .120(8) Uani d . 1 . C
H22A 1.1248(5) .575(2) .3497(13) .181 Uiso calc R 1 . H
H22B 1.0858(5) .649(2) .3243(13) .181 Uiso calc R 1 . H
H22C 1.1016(5) .530(2) .2760(13) .181 Uiso calc R 1 . H
C23A 1.0310(5) .3561(14) .2513(8) .075(4) Uani d . 1 . C
H23A 1.0053(5) .3241(14) .2332(8) .090 Uiso calc R 1 . H
H23B 1.0411(5) .4165(14) .2130(8) .090 Uiso calc R 1 . H
C24A 1.0607(6) .2379(18) .2571(10) .100(6) Uani d . 1 . C
H24A 1.0632(6) .1970(18) .2077(10) .150 Uiso calc R 1 . H
H24B 1.0507(6) .1759(18) .2937(10) .150 Uiso calc R 1 . H
H24C 1.0866(6) .2686(18) .2734(10) .150 Uiso calc R 1 . H
C25A 1.0029(6) .3147(15) .4032(9) .091(5) Uani d . 1 . C
H25A 1.0242(6) .2531(15) .4142(9) .109 Uiso calc R 1 . H
H25B .9950(6) .3542(15) .4515(9) .109 Uiso calc R 1 . H
C26A .9678(3) .2414(9) .3715(5) .135(9) Uani d . 1 . C
H26A .9594(3) .1768(9) .4079(5) .203 Uiso calc R 1 . H
H26B .9754(3) .1996(9) .3243(5) .203 Uiso calc R 1 . H
H26C .9462(3) .3009(9) .3618(5) .203 Uiso calc R 1 . H
C11A 1.0409(3) .8309(9) .4489(5) .054(3) Uani d R 1 . C
C12A 1.0533(3) .9351(9) .4037(5) .077(4) Uani d R 1 . C
H12A 1.0348(3) .9804(9) .3741(5) .092 Uiso calc R 1 . H
C13A 1.0935(4) .9718(18) .4029(11) .088(5) Uani d . 1 . C
H13A 1.1016(4) 1.0408(18) .3719(11) .105 Uiso calc R 1 . H
C14A 1.1207(5) .9095(17) .4460(10) .081(5) Uani d . 1 . C
H14A 1.1470(5) .9397(17) .4470(10) .098 Uiso calc R 1 . H
C15A 1.1105(4) .8016(18) .4890(10) .086(5) Uani d . 1 . C
H15A 1.1298(4) .7539(18) .5154(10) .103 Uiso calc R 1 . H
C16A 1.0701(5) .7671(18) .4911(9) .086(5) Uani d . 1 . C
H16A 1.0623(5) .6981(18) .5224(9) .103 Uiso calc R 1 . H
C1A .9973(3) .7901(13) .4526(7) .051(3) Uani d . 1 . C
C2A .9653(4) .8383(13) .3928(8) .061(3) Uani d . 1 . C
H2A .9769(4) .9050(13) .3485(8) .073 Uiso calc R 1 . H
B4A .9844(4) .633(2) .4718(14) .059(6) Uani d . 1 . B
H4A 1.0089(4) .564(2) .4810(14) .071 Uiso calc R 1 . H
B5A .9777(5) .7642(18) .5412(9) .067(4) Uani d . 1 . B
H5A .9950(5) .7717(18) .5948(9) .081 Uiso calc R 1 . H
B6A .9648(5) .9022(16) .4866(10) .062(4) Uani d . 1 . B
H6A .9725(5) 1.0022(16) .5039(10) .074 Uiso calc R 1 . H
B7A .9252(4) .7288(16) .3754(9) .056(4) Uani d . 1 . B
H7A .9074(4) .7277(16) .3221(9) .067 Uiso calc R 1 . H
B8A .9358(5) .5883(17) .4349(8) .060(4) Uani d . 1 . B
H8A .9246(5) .4885(17) .4265(8) .072 Uiso calc R 1 . H
B9A .9397(4) .6459(17) .5305(10) .061(4) Uani d . 1 . B
H9A .9330(4) .5793(17) .5783(10) .074 Uiso calc R 1 . H
B10A .9272(5) .811(2) .5352(10) .072(5) Uani d . 1 . B
H10A .9108(5) .853(2) .5845(10) .086 Uiso calc R 1 . H
B11A .9201(5) .864(2) .4355(11) .077(5) Uani d . 1 . B
H11A .8996(5) .943(2) .4180(11) .092 Uiso calc R 1 . H
B12A .9028(5) .708(2) .4676(10) .073(5) Uani d . 1 . B
H12B .8707(5) .687(2) .4738(10) .087 Uiso calc R 1 . H
Pt3B .770645(11) .55173(4) .15974(2) .04231(10) Uani d . 1 . Pt
P1B .76948(10) .6007(5) .2882(2) .0543(9) Uani d . 1 . P
C31B .7966(5) .7512(14) .3091(7) .061(4) Uani d . 1 . C
H31C .8246(5) .7380(14) .2960(7) .074 Uiso calc R 1 . H
H31D .7863(5) .8190(14) .2756(7) .074 Uiso calc R 1 . H
C32B .7945(6) .801(2) .3921(9) .098(6) Uani d . 1 . C
H32D .8098(6) .880(2) .3965(9) .147 Uiso calc R 1 . H
H32E .8055(6) .737(2) .4261(9) .147 Uiso calc R 1 . H
H32F .7671(6) .818(2) .4056(9) .147 Uiso calc R 1 . H
C33B .7941(4) .4818(15) .3494(8) .071(4) Uani d . 1 . C
H33C .7948(4) .5146(15) .4017(8) .086 Uiso calc R 1 . H
H33D .7786(4) .4017(15) .3494(8) .086 Uiso calc R 1 . H
C34B .8366(5) .4526(17) .3228(9) .093(5) Uani d . 1 . C
H34D .8486(5) .3896(17) .3566(9) .139 Uiso calc R 1 . H
H34E .8522(5) .5314(17) .3237(9) .139 Uiso calc R 1 . H
H34F .8360(5) .4185(17) .2715(9) .139 Uiso calc R 1 . H
C35B .7211(4) .6266(17) .3339(10) .081(4) Uani d . 1 . C
H35C .7039(4) .5520(17) .3245(10) .097 Uiso calc R 1 . H
H35D .7247(4) .6351(17) .3890(10) .097 Uiso calc R 1 . H
C36B .7012(6) .749(2) .3027(11) .111(7) Uani d . 1 . C
H36D .6757(6) .761(2) .3274(11) .167 Uiso calc R 1 . H
H36E .6973(6) .740(2) .2483(11) .167 Uiso calc R 1 . H
H36F .7180(6) .823(2) .3126(11) .167 Uiso calc R 1 . H
P2B .72924(10) .3763(3) .1611(2) .0528(7) Uani d . 1 . P
C21B .7221(5) .2859(14) .2501(8) .070(4) Uani d . 1 . C
H21B .7482(5) .2593(14) .2692(8) .084 Uiso calc R 1 . H
H21C .7103(5) .3438(14) .2879(8) .084 Uiso calc R 1 . H
C22B .6957(7) .1654(17) .2430(10) .114(8) Uani d . 1 . C
H22D .6935(7) .1238(17) .2923(10) .171 Uiso calc R 1 . H
H22E .7074(7) .1059(17) .2068(10) .171 Uiso calc R 1 . H
H22F .6695(7) .1906(17) .2255(10) .171 Uiso calc R 1 . H
C23B .6797(4) .4031(15) .1223(10) .075(4) Uani d . 1 . C
H23C .6822(4) .4400(15) .0711(10) .090 Uiso calc R 1 . H
H23D .6662(4) .3199(15) .1175(10) .090 Uiso calc R 1 . H
C24B .6542(4) .4934(18) .1711(15) .104(6) Uani d . 1 . C
H24D .6284(4) .5039(18) .1476(15) .155 Uiso calc R 1 . H
H24E .6671(4) .5768(18) .1751(15) .155 Uiso calc R 1 . H
H24F .6510(4) .4566(18) .2215(15) .155 Uiso calc R 1 . H
C25B .7484(5) .2489(15) .0969(8) .072(4) Uani d . 1 . C
H25C .7271(5) .1863(15) .0872(8) .086 Uiso calc R 1 . H
H25D .7557(5) .2880(15) .0482(8) .086 Uiso calc R 1 . H
C26B .7837(2) .1791(9) .1288(5) .093(6) Uani d . 1 . C
H26D .7924(2) .1138(9) .0929(5) .139 Uiso calc R 1 . H
H26E .7765(2) .1384(9) .1765(5) .139 Uiso calc R 1 . H
H26F .8051(2) .2401(9) .1375(5) .139 Uiso calc R 1 . H
C11B .7108(2) .7574(9) .0478(5) .054(3) Uani d R 1 . C
C12B .6822(2) .6904(9) .0051(5) .063(4) Uani d R 1 . C
H12D .6898(2) .6184(9) -.0240(5) .076 Uiso calc R 1 . H
C13B .6438(4) .7290(17) .0057(9) .079(4) Uani d . 1 . C
H13B .6254(4) .6845(17) -.0247(9) .095 Uiso calc R 1 . H
C14B .6307(5) .8317(18) .0494(11) .091(5) Uani d . 1 . C
H14B .6037(5) .8535(18) .0502(11) .109 Uiso calc R 1 . H
C15B .6575(5) .9018(16) .0918(11) .087(5) Uani d . 1 . C
H15B .6492(5) .9727(16) .1210(11) .105 Uiso calc R 1 . H
C16B .6984(4) .8636(15) .0900(10) .077(4) Uani d . 1 . C
H16B .7172(4) .9112(15) .1178(10) .093 Uiso calc R 1 . H
C1B .7541(4) .7191(13) .0445(7) .051(3) Uani d . 1 . C
C2B .7855(4) .7772(13) .1020(7) .053(3) Uani d . 1 . C
H2B .7734(4) .8471(13) .1440(7) .064 Uiso calc R 1 . H
B4B .7684(4) .5585(14) .0288(10) .041(4) Uani d . 1 . B
H4B .7451(4) .4841(14) .0195(10) .049 Uiso calc R 1 . H
B5B .7744(4) .6872(16) -.0410(8) .058(4) Uani d . 1 . B
H5B .7570(4) .6864(16) -.0947(8) .069 Uiso calc R 1 . H
B6B .7853(5) .8347(18) .0058(10) .068(5) Uani d . 1 . B
H6B .7766(5) .9314(18) -.0159(10) .082 Uiso calc R 1 . H
B7B .8247(4) .6734(15) .1237(8) .049(3) Uani d . 1 . B
H7B .8410(4) .6783(15) .1785(8) .059 Uiso calc R 1 . H
B8B .8173(4) .5286(15) .0690(8) .052(4) Uani d . 1 . B
H8B .8304(4) .4326(15) .0814(8) .063 Uiso calc R 1 . H
B9B .8138(5) .5780(16) -.0268(8) .059(4) Uani d . 1 . B
H9B .8223(5) .5085(16) -.0721(8) .071 Uiso calc R 1 . H
B10B .8236(6) .7446(15) -.0359(10) .065(5) Uani d . 1 . B
H10B .8395(6) .7844(15) -.0861(10) .078 Uiso calc R 1 . H
B11B .8299(5) .8068(17) .0603(9) .060(4) Uani d . 1 . B
H11B .8494(5) .8889(17) .0764(9) .072 Uiso calc R 1 . H
B12B .8487(4) .6535(16) .0321(9) .058(4) Uani d . 1 . B
H12C .8811(4) .6379(16) .0260(9) .069 Uiso calc R 1 . H
C1S .8645(7) .0205(19) .2491(13) .118(7) Uani d . 1 . C
H1SA .8505(7) -.0250(19) .2082(13) .142 Uiso calc R 1 . H
H1SB .8792(7) -.0440(19) .2784(13) .142 Uiso calc R 1 . H
Cl1S .8301(3) .0892(7) .3072(4) .173(3) Uani d . 1 . Cl
Cl2S .8980(3) .1263(8) .2086(7) .224(5) Uani d . 1 . Cl

loop_
_atom_type_symbol
_atom_type_description
_atom_type_scat_dispersion_real
_atom_type_scat_dispersion_imag
_atom_type_scat_source
C C 0.0033 0.0016 'International Tables Vol C Tables 4.2.6.8 and 6.1.1.4'
H H 0.0000 0.0000 'International Tables Vol C Tables 4.2.6.8 and 6.1.1.4'
B B 0.0013 0.0007 'International Tables Vol C Tables 4.2.6.8 and 6.1.1.4'
P P 0.1023 0.0942 'International Tables Vol C Tables 4.2.6.8 and 6.1.1.4'
Pt Pt -1.7033 8.3905 'International Tables Vol C Tables 4.2.6.8 and 6.1.1.4'
Cl Cl 0.1484 0.1585 'International Tables Vol C Tables 4.2.6.8 and 6.1.1.4'

loop_
_geom_angle_atom_site_label_1
_geom_angle_atom_site_label_2
_geom_angle_atom_site_label_3
_geom_angle
_geom_angle_publ_flag
P2A Pt3A B8A 107.6(5) y
P2A Pt3A B7A 153.7(4) y
B8A Pt3A B7A 46.9(6) n
P2A Pt3A P1A 98.40(15) y
B8A Pt3A P1A 138.0(4) y
B7A Pt3A P1A 99.9(4) y
P2A Pt3A B4A 91.9(5) y
B8A Pt3A B4A 46.5(5) ?
B7A Pt3A B4A 74.5(6) ?
P1A Pt3A B4A 164.8(5) y
P2A Pt3A C2A 148.5(3) y
B8A Pt3A C2A 73.3(6) ?
B7A Pt3A C2A 43.4(5) ?
P1A Pt3A C2A 100.7(4) y
B4A Pt3A C2A 65.4(6) ?
C33A P1A C35A 103.0(7) n
C33A P1A C31A 101.0(7) ?
C35A P1A C31A 102.9(7) ?
C33A P1A Pt3A 115.1(5) ?
C35A P1A Pt3A 119.1(5) ?
C31A P1A Pt3A 113.4(5) ?
C32A C31A P1A 117.7(11) ?
C34A C33A P1A 114.5(10) ?
C36A C35A P1A 113.5(12) ?
C23A P2A C21A 103.6(8) ?
C23A P2A C25A 101.8(8) ?
C21A P2A C25A 105.1(9) ?
C23A P2A Pt3A 119.4(5) ?
C21A P2A Pt3A 115.3(6) ?
C25A P2A Pt3A 110.1(6) ?
C22A C21A P2A 115.5(13) ?
C24A C23A P2A 115.1(11) ?
C26A C25A P2A 115.1(11) ?
C16A C11A C12A 117.1(8) ?
C16A C11A C1A 121.4(11) ?
C12A C11A C1A 121.5(6) ?
C11A C12A C13A 120.0(9) ?
C14A C13A C12A 121.1(15) ?
C13A C14A C15A 121.3(15) ?
C14A C15A C16A 117.2(16) ?
C11A C16A C15A 123.0(16) ?
C11A C1A C2A 122.5(10) n
C11A C1A B6A 116.4(10) n
C2A C1A B6A 65.2(9) n
C11A C1A B4A 121.0(10) n
C2A C1A B4A 104.8(11) ?
B6A C1A B4A 114.3(11) ?
C11A C1A B5A 117.0(10) n
C2A C1A B5A 112.8(10) ?
B6A C1A B5A 62.6(9) n
B4A C1A B5A 64.8(11) n
C1A C2A B11A 111.2(12) ?
C1A C2A B6A 60.6(8) n
B11A C2A B6A 61.9(9) n
C1A C2A B7A 115.3(11) ?
B11A C2A B7A 60.3(9) n
B6A C2A B7A 112.8(11) ?
C1A C2A Pt3A 79.0(7) n
B11A C2A Pt3A 119.8(10) ?
B6A C2A Pt3A 132.8(9) ?
B7A C2A Pt3A 62.0(6) n
C1A B4A B8A 113.9(13) ?
C1A B4A B9A 104.8(12) ?
B8A B4A B9A 58.6(8) n
C1A B4A B5A 57.7(9) n
B8A B4A B5A 108.4(11) ?
B9A B4A B5A 58.2(10) n
C1A B4A Pt3A 82.8(10) n
B8A B4A Pt3A 66.1(8) n
B9A B4A Pt3A 122.4(10) ?
B5A B4A Pt3A 134.9(13) ?
C1A B5A B10A 105.9(11) ?
C1A B5A B6A 58.5(9) n
B10A B5A B6A 60.8(10) n
C1A B5A B9A 106.9(11) ?
B10A B5A B9A 59.7(10) n
B6A B5A B9A 108.8(12) ?
C1A B5A B4A 57.5(9) n
B10A B5A B4A 106.4(12) ?
B6A B5A B4A 105.3(12) ?
B9A B5A B4A 60.8(9) n
C1A B6A B5A 58.9(8) n
C1A B6A C2A 54.2(8) n
B5A B6A C2A 101.5(11) n
C1A B6A B10A 105.3(11) ?
B5A B6A B10A 59.5(9) n
C2A B6A B10A 104.7(11) ?
C1A B6A B11A 102.4(11) ?
B5A B6A B11A 107.4(13) ?
C2A B6A B11A 57.5(9) n
B10A B6A B11A 62.1(10) n
B11A B7A C2A 57.8(9) n
B11A B7A B12A 60.8(10) n
C2A B7A B12A 103.6(11) ?
B11A B7A B8A 108.0(12) ?
C2A B7A B8A 105.0(10) ?
B12A B7A B8A 58.3(10) n
B11A B7A Pt3A 129.2(9) ?
C2A B7A Pt3A 74.5(6) n
B12A B7A Pt3A 122.0(10) ?
B8A B7A Pt3A 66.3(6) n
B12A B8A B9A 60.4(9) n
B12A B8A B4A 105.5(12) ?
B9A B8A B4A 60.9(10) n
B12A B8A B7A 60.0(9) n
B9A B8A B7A 106.6(12) ?
B4A B8A B7A 100.0(12) ?
B12A B8A Pt3A 124.1(11) ?
B9A B8A Pt3A 125.8(10) ?
B4A B8A Pt3A 67.4(9) n
B7A B8A Pt3A 66.8(6) n
B10A B9A B5A 59.9(9) n
B10A B9A B8A 110.5(12) ?
B5A B9A B8A 112.4(11) ?
B10A B9A B12A 60.7(10) n
B5A B9A B12A 108.3(12) ?
B8A B9A B12A 59.3(10) n
B10A B9A B4A 106.8(12) ?
B5A B9A B4A 61.0(9) n
B8A B9A B4A 60.5(10) n
B12A B9A B4A 104.3(12) ?
B9A B10A B5A 60.4(10) n
B9A B10A B6A 108.5(11) ?
B5A B10A B6A 59.7(9) n
B9A B10A B12A 60.2(11) n
B5A B10A B12A 108.3(13) ?
B6A B10A B12A 108.6(12) ?
B9A B10A B11A 105.8(13) ?
B5A B10A B11A 105.1(11) ?
B6A B10A B11A 59.0(10) n
B12A B10A B11A 59.3(10) n
C2A B11A B7A 61.9(9) n
C2A B11A B6A 60.7(9) n
B7A B11A B6A 113.1(12) ?
C2A B11A B12A 106.5(12) ?
B7A B11A B12A 60.5(10) n
B6A B11A B12A 108.1(13) ?
C2A B11A B10A 104.7(11) ?
B7A B11A B10A 108.6(14) ?
B6A B11A B10A 58.9(10) n
B12A B11A B10A 58.8(11) n
B8A B12A B9A 60.4(10) n
B8A B12A B10A 110.2(12) ?
B9A B12A B10A 59.2(10) n
B8A B12A B7A 61.7(9) n
B9A B12A B7A 108.0(11) ?
B10A B12A B7A 109.6(12) ?
B8A B12A B11A 109.0(12) ?
B9A B12A B11A 107.1(12) ?
B10A B12A B11A 61.9(10) n
B7A B12A B11A 58.6(10) n
B8B Pt3B P2B 110.4(4) y
B8B Pt3B B7B 46.5(5) n
P2B Pt3B B7B 156.7(4) y
B8B Pt3B B4B 47.1(5) n
P2B Pt3B B4B 90.8(4) y
B7B Pt3B B4B 74.6(5) ?
B8B Pt3B P1B 136.5(4) y
P2B Pt3B P1B 98.83(15) y
B7B Pt3B P1B 99.3(4) y
B4B Pt3B P1B 165.3(4) y
B8B Pt3B C2B 71.6(5) ?
P2B Pt3B C2B 146.7(3) y
B7B Pt3B C2B 41.2(4) ?
B4B Pt3B C2B 65.7(5) ?
P1B Pt3B C2B 100.8(3) y
C33B P1B C35B 104.0(8) ?
C33B P1B C31B 103.1(7) ?
C35B P1B C31B 103.2(7) ?
C33B P1B Pt3B 114.7(5) ?
C35B P1B Pt3B 118.3(6) ?
C31B P1B Pt3B 111.8(4) ?
C32B C31B P1B 116.6(11) ?
C34B C33B P1B 112.0(10) ?
C36B C35B P1B 110.6(12) ?
C23B P2B C21B 106.1(7) ?
C23B P2B C25B 101.5(7) ?
C21B P2B C25B 101.5(7) ?
C23B P2B Pt3B 115.6(5) ?
C21B P2B Pt3B 119.5(5) ?
C25B P2B Pt3B 110.3(5) ?
C22B C21B P2B 114.9(11) ?
C24B C23B P2B 113.4(12) ?
C26B C25B P2B 113.1(9) ?
C16B C11B C12B 118.1(7) ?
C16B C11B C1B 121.1(10) ?
C12B C11B C1B 120.7(6) n
C13B C12B C11B 120.3(9) ?
C12B C13B C14B 122.4(15) ?
C15B C14B C13B 119.7(15) ?
C14B C15B C16B 118.2(16) ?
C11B C16B C15B 121.2(14) ?
C11B C1B C2B 121.3(11) n
C11B C1B B5B 118.6(10) n
C2B C1B B5B 112.0(11) ?
C11B C1B B6B 114.8(11) n
C2B C1B B6B 65.3(9) n
B5B C1B B6B 62.6(9) n
C11B C1B B4B 121.2(10) n
C2B C1B B4B 106.2(10) ?
B5B C1B B4B 64.1(9) n
B6B C1B B4B 115.4(11) ?
C1B C2B B11B 112.4(10) ?
C1B C2B B7B 114.2(10) ?
B11B C2B B7B 62.5(8) n
C1B C2B B6B 61.4(8) n
B11B C2B B6B 62.2(9) n
B7B C2B B6B 114.4(10) ?
C1B C2B Pt3B 77.2(7) n
B11B C2B Pt3B 120.2(9) ?
B7B C2B Pt3B 60.4(6) n
B6B C2B Pt3B 131.9(9) ?
C1B B4B B8B 110.4(10) ?
C1B B4B B5B 56.1(8) n
B8B B4B B5B 106.5(10) ?
C1B B4B B9B 102.0(10) ?
B8B B4B B9B 57.9(8) n
B5B B4B B9B 57.7(8) n
C1B B4B Pt3B 83.2(7) n
B8B B4B Pt3B 65.0(7) n
B5B B4B Pt3B 133.7(9) ?
B9B B4B Pt3B 120.7(9) ?
C1B B5B B10B 105.7(11) ?
C1B B5B B9B 107.7(10) ?
B10B B5B B9B 60.2(9) n
C1B B5B B6B 60.0(9) n
B10B B5B B6B 59.4(10) n
B9B B5B B6B 109.4(11) ?
C1B B5B B4B 59.9(8) n
B10B B5B B4B 108.5(10) ?
B9B B5B B4B 61.2(9) n
B6B B5B B4B 109.9(11) ?
C1B B6B B10B 104.0(12) ?
C1B B6B B5B 57.4(9) n
B10B B6B B5B 59.9(10) n
C1B B6B C2B 53.3(8) n
B10B B6B C2B 102.5(12) ?
B5B B6B C2B 98.7(11) ?
C1B B6B B11B 100.7(11) ?
B10B B6B B11B 61.6(10) n
B5B B6B B11B 106.3(13) ?
C2B B6B B11B 56.2(8) n
C2B B7B B11B 57.4(8) n
C2B B7B B8B 107.0(9) ?
B11B B7B B8B 109.0(10) ?
C2B B7B B12B 102.3(10) ?
B11B B7B B12B 59.3(9) n
B8B B7B B12B 59.5(8) n
C2B B7B Pt3B 78.4(6) n
B11B B7B Pt3B 132.4(9) ?
B8B B7B Pt3B 65.2(6) n
B12B B7B Pt3B 122.3(9) ?
B9B B8B B12B 59.0(9) n
B9B B8B B7B 106.1(11) ?
B12B B8B B7B 60.6(8) n
B9B B8B B4B 61.2(9) n
B12B B8B B4B 105.7(10) ?
B7B B8B B4B 101.0(9) ?
B9B B8B Pt3B 126.7(9) ?
B12B B8B Pt3B 126.2(9) ?
B7B B8B Pt3B 68.2(6) n
B4B B8B Pt3B 68.0(7) n
B12B B9B B5B 107.6(11) ?
B12B B9B B8B 61.3(9) n
B5B B9B B8B 111.9(10) ?
B12B B9B B10B 59.4(9) n
B5B B9B B10B 59.9(10) n
B8B B9B B10B 111.0(11) ?
B12B B9B B4B 107.2(10) ?
B5B B9B B4B 61.1(9) n
B8B B9B B4B 60.9(9) n
B10B B9B B4B 108.3(11) ?
B12B B10B B6B 111.0(12) ?
B12B B10B B5B 108.0(11) ?
B6B B10B B5B 60.7(10) n
B12B B10B B9B 59.9(9) n
B6B B10B B9B 110.2(12) ?
B5B B10B B9B 59.9(9) n
B12B B10B B11B 59.9(9) n
B6B B10B B11B 60.6(10) n
B5B B10B B11B 106.1(12) ?
B9B B10B B11B 106.5(11) ?
C2B B11B B12B 105.8(11) ?
C2B B11B B7B 60.1(8) n
B12B B11B B7B 61.1(9) n
C2B B11B B6B 61.6(9) n
B12B B11B B6B 106.9(11) ?
B7B B11B B6B 111.9(11) ?
C2B B11B B10B 103.6(11) ?
B12B B11B B10B 57.8(9) n
B7B B11B B10B 107.1(11) ?
B6B B11B B10B 57.8(10) n
B10B B12B B9B 60.7(9) n
B10B B12B B11B 62.3(9) n
B9B B12B B11B 108.9(11) ?
B10B B12B B8B 110.7(10) ?
B9B B12B B8B 59.7(8) n
B11B B12B B8B 109.5(10) ?
B10B B12B B7B 109.3(11) ?
B9B B12B B7B 106.0(10) ?
B11B B12B B7B 59.6(8) n
B8B B12B B7B 59.9(8) n
Cl1S C1S Cl2S 115.3(12) ?

loop_
_geom_bond_atom_site_label_1
_geom_bond_atom_site_label_2
_geom_bond_site_symmetry_2
_geom_bond_distance
_geom_bond_publ_flag
Pt3A P2A . 2.267(3) y
Pt3A B8A . 2.271(15) y
Pt3A B7A . 2.279(12) y
Pt3A P1A . 2.292(4) y
Pt3A B4A . 2.29(2) y
Pt3A C2A . 2.487(14) y
P1A C33A . 1.809(14) n
P1A C35A . 1.848(13) n
P1A C31A . 1.852(14) ?
C31A C32A . 1.46(2) ?
C33A C34A . 1.50(2) ?
C35A C36A . 1.53(2) ?
P2A C23A . 1.801(15) ?
P2A C21A . 1.84(2) ?
P2A C25A . 1.85(2) ?
C21A C22A . 1.50(3) ?
C23A C24A . 1.57(2) ?
C25A C26A . 1.50(2) ?
C11A C16A . 1.38(2) ?
C11A C12A . 1.39 ?
C11A C1A . 1.515(14) y
C12A C13A . 1.39(2) ?
C13A C14A . 1.34(2) ?
C14A C15A . 1.38(2) ?
C15A C16A . 1.39(2) ?
C1A C2A . 1.57(2) y
C1A B6A . 1.69(2) n
C1A B4A . 1.69(2) n
C1A B5A . 1.70(2) n
C2A B11A . 1.70(2) n
C2A B6A . 1.76(2) n
C2A B7A . 1.77(2) n
B4A B8A . 1.80(2) n
B4A B9A . 1.81(2) n
B4A B5A . 1.82(3) n
B5A B10A . 1.76(2) n
B5A B6A . 1.76(2) n
B5A B9A . 1.76(2) n
B6A B10A . 1.78(2) n
B6A B11A . 1.78(2) n
B7A B11A . 1.75(2) n
B7A B12A . 1.78(2) n
B7A B8A . 1.81(2) n
B8A B12A . 1.75(2) n
B8A B9A . 1.77(2) n
B9A B10A . 1.75(3) n
B9A B12A . 1.77(2) n
B10A B12A . 1.78(2) n
B10A B11A . 1.83(3) n
B11A B12A . 1.79(3) n
Pt3B B8B . 2.229(14) y
Pt3B P2B . 2.269(3) y
Pt3B B7B . 2.280(13) y
Pt3B B4B . 2.28(2) y
Pt3B P1B . 2.291(4) y
Pt3B C2B . 2.569(13) y
P1B C33B . 1.815(15) ?
P1B C35B . 1.819(13) ?
P1B C31B . 1.826(13) ?
C31B C32B . 1.53(2) ?
C33B C34B . 1.52(2) ?
C35B C36B . 1.52(2) ?
P2B C23B . 1.805(15) ?
P2B C21B . 1.820(14) ?
P2B C25B . 1.83(2) ?
C21B C22B . 1.52(2) ?
C23B C24B . 1.52(2) ?
C25B C26B . 1.49(2) ?
C11B C16B . 1.38(2) ?
C11B C12B . 1.390(10) ?
C11B C1B . 1.50(2) y
C12B C13B . 1.34(2) ?
C13B C14B . 1.37(2) ?
C14B C15B . 1.36(2) ?
C15B C16B . 1.42(2) ?
C1B C2B . 1.57(2) y
C1B B5B . 1.67(2) n
C1B B6B . 1.72(2) n
C1B B4B . 1.74(2) n
C2B B11B . 1.68(2) n
C2B B7B . 1.73(2) n
C2B B6B . 1.78(2) n
B4B B8B . 1.80(2) n
B4B B5B . 1.81(2) n
B4B B9B . 1.81(2) n
B5B B10B . 1.74(2) n
B5B B9B . 1.74(2) n
B5B B6B . 1.76(2) n
B6B B10B . 1.73(3) n
B6B B11B . 1.79(2) n
B7B B11B . 1.77(2) n
B7B B8B . 1.78(2) n
B7B B12B . 1.80(2) n
B8B B9B . 1.75(2) n
B8B B12B . 1.77(2) n
B9B B12B . 1.73(2) n
B9B B10B . 1.75(2) n
B10B B12B . 1.73(2) n
B10B B11B . 1.80(2) n
B11B B12B . 1.76(2) n
C1S Cl1S . 1.68(2) n
C1S Cl2S . 1.71(2) n

loop_
_geom_torsion_atom_site_label_1
_geom_torsion_atom_site_label_2
_geom_torsion_atom_site_label_3
_geom_torsion_atom_site_label_4
_geom_torsion
P2A Pt3A P1A C33A 64.1(5)
B8A Pt3A P1A C33A -64.3(9)
B7A Pt3A P1A C33A -96.9(6)
B4A Pt3A P1A C33A -163.8(15)
C2A Pt3A P1A C33A -141.1(6)
P2A Pt3A P1A C35A -58.9(6)
B8A Pt3A P1A C35A 172.7(9)
B7A Pt3A P1A C35A 140.1(7)
B4A Pt3A P1A C35A 73.2(15)
C2A Pt3A P1A C35A 95.9(7)
P2A Pt3A P1A C31A 179.7(6)
B8A Pt3A P1A C31A 51.3(9)
B7A Pt3A P1A C31A 18.7(7)
B4A Pt3A P1A C31A -48.2(15)
C2A Pt3A P1A C31A -25.5(7)
C33A P1A C31A C32A -62.2(16)
C35A P1A C31A C32A 44.0(16)
Pt3A P1A C31A C32A 174.1(12)
C35A P1A C33A C34A 174.9(10)
C31A P1A C33A C34A -78.9(11)
Pt3A P1A C33A C34A 43.6(11)
C33A P1A C35A C36A 167.0(13)
C31A P1A C35A C36A 62.3(14)
Pt3A P1A C35A C36A -64.2(14)
B8A Pt3A P2A C23A 126.9(8)
B7A Pt3A P2A C23A 113.9(11)
P1A Pt3A P2A C23A -19.7(7)
B4A Pt3A P2A C23A 171.5(8)
C2A Pt3A P2A C23A -146.6(9)
B8A Pt3A P2A C21A -108.8(9)
B7A Pt3A P2A C21A -121.7(12)
P1A Pt3A P2A C21A 104.6(7)
B4A Pt3A P2A C21A -64.2(8)
C2A Pt3A P2A C21A -22.2(10)
B8A Pt3A P2A C25A 9.8(8)
B7A Pt3A P2A C25A -3.1(12)
P1A Pt3A P2A C25A -136.8(7)
B4A Pt3A P2A C25A 54.5(8)
C2A Pt3A P2A C25A 96.4(9)
C23A P2A C21A C22A 66.9(16)
C25A P2A C21A C22A 173.3(15)
Pt3A P2A C21A C22A -65.3(16)
C21A P2A C23A C24A 49.2(16)
C25A P2A C23A C24A -59.7(15)
Pt3A P2A C23A C24A 179.0(11)
C23A P2A C25A C26A -52.6(13)
C21A P2A C25A C26A -160.3(11)
Pt3A P2A C25A C26A 75.0(11)
C16A C11A C12A C13A -0.5(12)
C1A C11A C12A C13A 178.6(14)
C11A C12A C13A C14A -1.(2)
C12A C13A C14A C15A 4.(3)
C13A C14A C15A C16A -6.(3)
C12A C11A C16A C15A -1.(2)
C1A C11A C16A C15A 179.8(15)
C14A C15A C16A C11A 4.(3)
C16A C11A C1A C2A -166.1(13)
C12A C11A C1A C2A 14.9(14)
C16A C11A C1A B6A 117.8(14)
C12A C11A C1A B6A -61.3(12)
C16A C11A C1A B4A -28.7(19)
C12A C11A C1A B4A 152.2(11)
C16A C11A C1A B5A 46.7(17)
C12A C11A C1A B5A -132.4(9)
C11A C1A C2A B11A -143.4(13)
B6A C1A C2A B11A -36.9(12)
B4A C1A C2A B11A 73.5(15)
B5A C1A C2A B11A 5.0(16)
C11A C1A C2A B6A -106.6(13)
B6A C1A C2A B6A 0.000(7)
B4A C1A C2A B6A 110.3(12)
B5A C1A C2A B6A 41.9(12)
C11A C1A C2A B7A 150.4(11)
B6A C1A C2A B7A -103.1(12)
B4A C1A C2A B7A 7.3(14)
B5A C1A C2A B7A -61.2(15)
C11A C1A C2A Pt3A 98.7(11)
B6A C1A C2A Pt3A -154.7(9)
B4A C1A C2A Pt3A -44.4(9)
B5A C1A C2A Pt3A -112.9(10)
P2A Pt3A C2A C1A -13.9(11)
B8A Pt3A C2A C1A 82.6(8)
B7A Pt3A C2A C1A 126.6(10)
P1A Pt3A C2A C1A -140.3(6)
B4A Pt3A C2A C1A 33.3(7)
P2A Pt3A C2A B11A -122.2(10)
B8A Pt3A C2A B11A -25.7(11)
B7A Pt3A C2A B11A 18.3(10)
P1A Pt3A C2A B11A 111.4(10)
B4A Pt3A C2A B11A -75.0(11)
P2A Pt3A C2A B6A -44.4(15)
B8A Pt3A C2A B6A 52.1(12)
B7A Pt3A C2A B6A 96.1(14)
P1A Pt3A C2A B6A -170.8(11)
B4A Pt3A C2A B6A 2.9(11)
P2A Pt3A C2A B7A -140.5(7)
B8A Pt3A C2A B7A -44.0(8)
B7A Pt3A C2A B7A 0.0
P1A Pt3A C2A B7A 93.1(7)
B4A Pt3A C2A B7A -93.2(8)
C11A C1A B4A B8A -155.0(11)
C2A C1A B4A B8A -11.2(17)
B6A C1A B4A B8A 57.9(18)
B5A C1A B4A B8A 97.4(13)
C11A C1A B4A B9A 143.2(11)
C2A C1A B4A B9A -73.1(14)
B6A C1A B4A B9A -4.0(17)
B5A C1A B4A B9A 35.6(11)
C11A C1A B4A B5A 107.6(13)
C2A C1A B4A B5A -108.6(11)
B6A C1A B4A B5A -39.5(12)
B5A C1A B4A B5A 0.000(7)
C11A C1A B4A Pt3A -95.2(11)
C2A C1A B4A Pt3A 48.6(9)
B6A C1A B4A Pt3A 117.7(10)
B5A C1A B4A Pt3A 157.2(9)
P2A Pt3A B4A C1A 127.2(6)
B8A Pt3A B4A C1A -120.1(11)
B7A Pt3A B4A C1A -75.7(8)
P1A Pt3A B4A C1A -5.6(18)
C2A Pt3A B4A C1A -30.3(6)
P2A Pt3A B4A B8A -112.7(8)
B8A Pt3A B4A B8A 0.0000(10)
B7A Pt3A B4A B8A 44.4(8)
P1A Pt3A B4A B8A 114.5(14)
C2A Pt3A B4A B8A 89.8(9)
P2A Pt3A B4A B9A -129.8(13)
B8A Pt3A B4A B9A -17.1(11)
B7A Pt3A B4A B9A 27.4(13)
P1A Pt3A B4A B9A 97.4(17)
C2A Pt3A B4A B9A 72.8(13)
P2A Pt3A B4A B5A 154.7(13)
B8A Pt3A B4A B5A -92.6(15)
B7A Pt3A B4A B5A -48.2(13)
P1A Pt3A B4A B5A 22.(2)
C2A Pt3A B4A B5A -2.8(12)
C11A C1A B5A B10A 146.9(12)
C2A C1A B5A B10A -3.4(17)
B6A C1A B5A B10A 39.6(12)
B4A C1A B5A B10A -99.6(14)
C11A C1A B5A B6A 107.3(12)
C2A C1A B5A B6A -43.0(12)
B6A C1A B5A B6A 0.000(7)
B4A C1A B5A B6A -139.2(12)
C11A C1A B5A B9A -150.6(11)
C2A C1A B5A B9A 59.1(15)
B6A C1A B5A B9A 102.1(12)
B4A C1A B5A B9A -37.1(11)
C11A C1A B5A B4A -113.5(12)
C2A C1A B5A B4A 96.2(12)
B6A C1A B5A B4A 139.2(12)
B4A C1A B5A B4A 0.000(7)
C1A B4A B5A C1A 0.000(7)
B8A B4A B5A C1A -107.1(15)
B9A B4A B5A C1A -138.6(12)
Pt3A B4A B5A C1A -32.9(12)
C1A B4A B5A B10A 98.7(12)
B8A B4A B5A B10A -8.4(18)
B9A B4A B5A B10A -39.8(12)
Pt3A B4A B5A B10A 65.9(17)
C1A B4A B5A B6A 35.3(10)
B8A B4A B5A B6A -71.8(16)
B9A B4A B5A B6A -103.3(13)
Pt3A B4A B5A B6A 2.4(18)
C1A B4A B5A B9A 138.6(12)
B8A B4A B5A B9A 31.5(12)
B9A B4A B5A B9A 0.0
Pt3A B4A B5A B9A 105.7(14)
C11A C1A B6A B5A -108.3(12)
C2A C1A B6A B5A 136.1(11)
B4A C1A B6A B5A 40.5(13)
B5A C1A B6A B5A 0.000(8)
C11A C1A B6A C2A 115.6(12)
C2A C1A B6A C2A 0.000(6)
B4A C1A B6A C2A -95.7(13)
B5A C1A B6A C2A -136.1(11)
C11A C1A B6A B10A -147.1(11)
C2A C1A B6A B10A 97.3(12)
B4A C1A B6A B10A 1.6(16)
B5A C1A B6A B10A -38.9(11)
C11A C1A B6A B11A 148.8(12)
C2A C1A B6A B11A 33.2(11)
B4A C1A B6A B11A -62.5(16)
B5A C1A B6A B11A -103.0(13)
C1A B5A B6A C1A 0.000(8)
B10A B5A B6A C1A -135.4(12)
B9A B5A B6A C1A -98.7(12)
B4A B5A B6A C1A -34.9(10)
C1A B5A B6A C2A 35.0(9)
B10A B5A B6A C2A -100.4(12)
B9A B5A B6A C2A -63.7(13)
B4A B5A B6A C2A 0.2(13)
C1A B5A B6A B10A 135.4(12)
B10A B5A B6A B10A 0.000(3)
B9A B5A B6A B10A 36.7(11)
B4A B5A B6A B10A 100.5(13)
C1A B5A B6A B11A 94.2(12)
B10A B5A B6A B11A -41.2(12)
B9A B5A B6A B11A -4.4(15)
B4A B5A B6A B11A 59.4(14)
C1A C2A B6A C1A 0.000(7)
B11A C2A B6A C1A 140.6(13)
B7A C2A B6A C1A 107.1(11)
Pt3A C2A B6A C1A 34.8(11)
C1A C2A B6A B5A -37.3(10)
B11A C2A B6A B5A 103.4(13)
B7A C2A B6A B5A 69.8(12)
Pt3A C2A B6A B5A -2.5(16)
C1A C2A B6A B10A -98.5(11)
B11A C2A B6A B10A 42.1(12)
B7A C2A B6A B10A 8.6(14)
Pt3A C2A B6A B10A -63.7(14)
C1A C2A B6A B11A -140.6(13)
B11A C2A B6A B11A 0.000(3)
B7A C2A B6A B11A -33.5(11)
Pt3A C2A B6A B11A -105.8(14)
C1A C2A B7A B11A 101.1(13)
B11A C2A B7A B11A 0.0
B6A C2A B7A B11A 34.1(11)
Pt3A C2A B7A B11A 161.8(11)
C1A C2A B7A B12A 59.3(14)
B11A C2A B7A B12A -41.8(12)
B6A C2A B7A B12A -7.7(14)
Pt3A C2A B7A B12A 120.0(10)
C1A C2A B7A B8A -1.0(14)
B11A C2A B7A B8A -102.1(12)
B6A C2A B7A B8A -68.0(12)
Pt3A C2A B7A B8A 59.7(7)
C1A C2A B7A Pt3A -60.7(10)
B11A C2A B7A Pt3A -161.8(11)
B6A C2A B7A Pt3A -127.7(9)
Pt3A C2A B7A Pt3A 0.0
P2A Pt3A B7A B11A 111.5(14)
B8A Pt3A B7A B11A 94.5(15)
P1A Pt3A B7A B11A -115.1(13)
B4A Pt3A B7A B11A 50.4(14)
C2A Pt3A B7A B11A -20.0(12)
P2A Pt3A B7A C2A 131.5(8)
B8A Pt3A B7A C2A 114.5(10)
P1A Pt3A B7A C2A -95.1(6)
B4A Pt3A B7A C2A 70.4(8)
C2A Pt3A B7A C2A 0.0
P2A Pt3A B7A B12A 34.9(18)
B8A Pt3A B7A B12A 17.8(10)
P1A Pt3A B7A B12A 168.2(11)
B4A Pt3A B7A B12A -26.2(12)
C2A Pt3A B7A B12A -96.6(13)
P2A Pt3A B7A B8A 17.0(13)
B8A Pt3A B7A B8A 0.000(4)
P1A Pt3A B7A B8A 150.4(6)
B4A Pt3A B7A B8A -44.1(8)
C2A Pt3A B7A B8A -114.5(10)
C1A B4A B8A B12A -51.2(17)
B9A B4A B8A B12A 42.1(11)
B5A B4A B8A B12A 10.8(17)
Pt3A B4A B8A B12A -121.0(11)
C1A B4A B8A B9A -93.3(14)
B9A B4A B8A B9A 0.000(3)
B5A B4A B8A B9A -31.3(12)
Pt3A B4A B8A B9A -163.1(11)
C1A B4A B8A B7A 10.3(16)
B9A B4A B8A B7A 103.6(12)
B5A B4A B8A B7A 72.3(14)
Pt3A B4A B8A B7A -59.5(7)
C1A B4A B8A Pt3A 69.8(12)
B9A B4A B8A Pt3A 163.1(11)
B5A B4A B8A Pt3A 131.8(14)
Pt3A B4A B8A Pt3A 0.0
B11A B7A B8A B12A 36.5(11)
C2A B7A B8A B12A 97.0(11)
B12A B7A B8A B12A 0.000(7)
Pt3A B7A B8A B12A 162.2(10)
B11A B7A B8A B9A -3.2(14)
C2A B7A B8A B9A 57.2(12)
B12A B7A B8A B9A -39.8(10)
Pt3A B7A B8A B9A 122.4(10)
B11A B7A B8A B4A -65.7(13)
C2A B7A B8A B4A -5.3(13)
B12A B7A B8A B4A -102.2(12)
Pt3A B7A B8A B4A 60.0(9)
B11A B7A B8A Pt3A -125.7(10)
C2A B7A B8A Pt3A -65.3(7)
B12A B7A B8A Pt3A -162.2(10)
Pt3A B7A B8A Pt3A 0.000(3)
P2A Pt3A B8A B12A 169.2(10)
B7A Pt3A B8A B12A -18.6(10)
P1A Pt3A B8A B12A -65.3(13)
B4A Pt3A B8A B12A 93.9(14)
C2A Pt3A B8A B12A 22.2(11)
P2A Pt3A B8A B9A 93.6(13)
B7A Pt3A B8A B9A -94.3(14)
P1A Pt3A B8A B9A -140.9(10)
B4A Pt3A B8A B9A 18.3(12)
C2A Pt3A B8A B9A -53.5(12)
P2A Pt3A B8A B4A 75.3(9)
B7A Pt3A B8A B4A -112.5(11)
P1A Pt3A B8A B4A -159.2(7)
B4A Pt3A B8A B4A 0.0000(10)
C2A Pt3A B8A B4A -71.7(9)
P2A Pt3A B8A B7A -172.2(6)
B7A Pt3A B8A B7A 0.000(4)
P1A Pt3A B8A B7A -46.6(10)
B4A Pt3A B8A B7A 112.5(11)
C2A Pt3A B8A B7A 40.8(7)
C1A B5A B9A B10A -98.9(12)
B10A B5A B9A B10A 0.0
B6A B5A B9A B10A -37.2(11)
B4A B5A B9A B10A -134.6(13)
C1A B5A B9A B8A 2.6(16)
B10A B5A B9A B8A 101.5(13)
B6A B5A B9A B8A 64.3(15)
B4A B5A B9A B8A -33.1(13)
C1A B5A B9A B12A -60.9(14)
B10A B5A B9A B12A 38.0(11)
B6A B5A B9A B12A 0.8(15)
B4A B5A B9A B12A -96.6(13)
C1A B5A B9A B4A 35.7(11)
B10A B5A B9A B4A 134.6(13)
B6A B5A B9A B4A 97.4(13)
B4A B5A B9A B4A 0.000(2)
B12A B8A B9A B10A -33.7(11)
B4A B8A B9A B10A 98.2(14)
B7A B8A B9A B10A 5.9(14)
Pt3A B8A B9A B10A 78.9(15)
B12A B8A B9A B5A -98.6(13)
B4A B8A B9A B5A 33.3(13)
B7A B8A B9A B5A -59.0(14)
Pt3A B8A B9A B5A 14.0(18)
B12A B8A B9A B12A 0.000(8)
B4A B8A B9A B12A 131.9(13)
B7A B8A B9A B12A 39.6(11)
Pt3A B8A B9A B12A 112.6(14)
B12A B8A B9A B4A -131.9(13)
B4A B8A B9A B4A 0.000(2)
B7A B8A B9A B4A -92.3(12)
Pt3A B8A B9A B4A -19.3(12)
C1A B4A B9A B10A 4.7(16)
B8A B4A B9A B10A -104.5(13)
B5A B4A B9A B10A 40.0(12)
Pt3A B4A B9A B10A -86.1(15)
C1A B4A B9A B5A -35.3(11)
B8A B4A B9A B5A -144.5(14)
B5A B4A B9A B5A 0.0000(10)
Pt3A B4A B9A B5A -126.2(15)
C1A B4A B9A B8A 109.2(15)
B8A B4A B9A B8A 0.000(2)
B5A B4A B9A B8A 144.5(14)
Pt3A B4A B9A B8A 18.3(12)
C1A B4A B9A B12A 67.9(15)
B8A B4A B9A B12A -41.3(12)
B5A B4A B9A B12A 103.2(13)
Pt3A B4A B9A B12A -23.0(17)
B5A B9A B10A B5A 0.0000(10)
B8A B9A B10A B5A -104.7(12)
B12A B9A B10A B5A -137.9(12)
B4A B9A B10A B5A -40.6(11)
B5A B9A B10A B6A 36.6(11)
B8A B9A B10A B6A -68.1(14)
B12A B9A B10A B6A -101.3(12)
B4A B9A B10A B6A -4.0(16)
B5A B9A B10A B12A 137.9(12)
B8A B9A B10A B12A 33.2(11)
B12A B9A B10A B12A 0.000(7)
B4A B9A B10A B12A 97.3(13)
B5A B9A B10A B11A 98.6(12)
B8A B9A B10A B11A -6.1(15)
B12A B9A B10A B11A -39.3(11)
B4A B9A B10A B11A 58.1(15)
C1A B5A B10A B9A 100.5(13)
B6A B5A B10A B9A 139.0(12)
B9A B5A B10A B9A 0.0
B4A B5A B10A B9A 40.4(12)
C1A B5A B10A B6A -38.5(11)
B6A B5A B10A B6A 0.000(3)
B9A B5A B10A B6A -139.0(12)
B4A B5A B10A B6A -98.7(13)
C1A B5A B10A B12A 62.8(16)
B6A B5A B10A B12A 101.3(13)
B9A B5A B10A B12A -37.8(12)
B4A B5A B10A B12A 2.6(17)
C1A B5A B10A B11A 0.6(17)
B6A B5A B10A B11A 39.1(12)
B9A B5A B10A B11A -99.9(14)
B4A B5A B10A B11A -59.5(17)
C1A B6A B10A B9A 1.6(15)
B5A B6A B10A B9A -37.0(11)
C2A B6A B10A B9A 57.9(13)
B11A B6A B10A B9A 97.7(13)
C1A B6A B10A B5A 38.6(11)
B5A B6A B10A B5A 0.000(4)
C2A B6A B10A B5A 94.9(11)
B11A B6A B10A B5A 134.7(13)
C1A B6A B10A B12A -62.2(15)
B5A B6A B10A B12A -100.8(14)
C2A B6A B10A B12A -5.9(15)
B11A B6A B10A B12A 33.9(12)
C1A B6A B10A B11A -96.1(12)
B5A B6A B10A B11A -134.7(13)
C2A B6A B10A B11A -39.8(10)
B11A B6A B10A B11A 0.0
C1A C2A B11A B7A -107.8(12)
B6A C2A B11A B7A -144.1(12)
B7A C2A B11A B7A 0.0
Pt3A C2A B11A B7A -18.6(10)
C1A C2A B11A B6A 36.3(11)
B6A C2A B11A B6A 0.000(3)
B7A C2A B11A B6A 144.1(12)
Pt3A C2A B11A B6A 125.6(11)
C1A C2A B11A B12A -65.5(14)
B6A C2A B11A B12A -101.8(13)
B7A C2A B11A B12A 42.3(11)
Pt3A C2A B11A B12A 23.7(15)
C1A C2A B11A B10A -4.2(17)
B6A C2A B11A B10A -40.6(11)
B7A C2A B11A B10A 103.6(14)
Pt3A C2A B11A B10A 85.0(13)
C2A B7A B11A C2A 0.0
B12A B7A B11A C2A 132.1(12)
B8A B7A B11A C2A 96.7(11)
Pt3A B7A B11A C2A 22.9(13)
C2A B7A B11A B6A -33.7(12)
B12A B7A B11A B6A 98.4(15)
B8A B7A B11A B6A 62.9(16)
Pt3A B7A B11A B6A -11.(2)
C2A B7A B11A B12A -132.1(12)
B12A B7A B11A B12A 0.000(6)
B8A B7A B11A B12A -35.4(11)
Pt3A B7A B11A B12A -109.2(14)
C2A B7A B11A B10A -97.1(12)
B12A B7A B11A B10A 35.0(11)
B8A B7A B11A B10A -0.4(14)
Pt3A B7A B11A B10A -74.2(16)
C1A B6A B11A C2A -31.8(10)
B5A B6A B11A C2A -92.8(12)
C2A B6A B11A C2A 0.000(3)
B10A B6A B11A C2A -132.7(13)
C1A B6A B11A B7A 2.4(17)
B5A B6A B11A B7A -58.6(17)
C2A B6A B11A B7A 34.2(12)
B10A B6A B11A B7A -98.5(16)
C1A B6A B11A B12A 67.3(14)
B5A B6A B11A B12A 6.3(16)
C2A B6A B11A B12A 99.1(13)
B10A B6A B11A B12A -33.6(12)
C1A B6A B11A B10A 100.9(12)
B5A B6A B11A B10A 39.9(11)
C2A B6A B11A B10A 132.7(13)
B10A B6A B11A B10A 0.0
B9A B10A B11A C2A -60.9(15)
B5A B10A B11A C2A 2.0(17)
B6A B10A B11A C2A 41.5(11)
B12A B10A B11A C2A -100.6(13)
B9A B10A B11A B7A 3.9(15)
B5A B10A B11A B7A 66.8(16)
B6A B10A B11A B7A 106.3(13)
B12A B10A B11A B7A -35.7(11)
B9A B10A B11A B6A -102.4(12)
B5A B10A B11A B6A -39.5(12)
B6A B10A B11A B6A 0.0
B12A B10A B11A B6A -142.0(13)
B9A B10A B11A B12A 39.7(11)
B5A B10A B11A B12A 102.6(14)
B6A B10A B11A B12A 142.0(13)
B12A B10A B11A B12A 0.000(5)
B9A B8A B12A B9A 0.000(8)
B4A B8A B12A B9A -42.4(12)
B7A B8A B12A B9A -135.1(12)
Pt3A B8A B12A B9A -115.3(12)
B9A B8A B12A B10A 33.1(12)
B4A B8A B12A B10A -9.3(17)
B7A B8A B12A B10A -102.0(13)
Pt3A B8A B12A B10A -82.2(15)
B9A B8A B12A B7A 135.1(12)
B4A B8A B12A B7A 92.7(12)
B7A B8A B12A B7A 0.000(6)
Pt3A B8A B12A B7A 19.8(10)
B9A B8A B12A B11A 99.3(13)
B4A B8A B12A B11A 56.9(15)
B7A B8A B12A B11A -35.9(11)
Pt3A B8A B12A B11A -16.1(16)
B10A B9A B12A B8A 143.4(12)
B5A B9A B12A B8A 105.7(12)
B8A B9A B12A B8A 0.000(7)
B4A B9A B12A B8A 41.9(11)
B10A B9A B12A B10A 0.000(7)
B5A B9A B12A B10A -37.7(11)
B8A B9A B12A B10A -143.4(12)
B4A B9A B12A B10A -101.4(13)
B10A B9A B12A B7A 102.6(14)
B5A B9A B12A B7A 64.9(15)
B8A B9A B12A B7A -40.8(11)
B4A B9A B12A B7A 1.1(16)
B10A B9A B12A B11A 40.8(11)
B5A B9A B12A B11A 3.1(15)
B8A B9A B12A B11A -102.6(12)
B4A B9A B12A B11A -60.7(15)
B9A B10A B12A B8A -33.6(12)
B5A B10A B12A B8A 4.3(17)
B6A B10A B12A B8A 67.6(16)
B11A B10A B12A B8A 101.4(13)
B9A B10A B12A B9A 0.000(7)
B5A B10A B12A B9A 37.9(11)
B6A B10A B12A B9A 101.1(12)
B11A B10A B12A B9A 134.9(12)
B9A B10A B12A B7A -99.7(13)
B5A B10A B12A B7A -61.8(16)
B6A B10A B12A B7A 1.4(17)
B11A B10A B12A B7A 35.2(11)
B9A B10A B12A B11A -134.9(12)
B5A B10A B12A B11A -97.1(13)
B6A B10A B12A B11A -33.8(11)
B11A B10A B12A B11A 0.000(6)
B11A B7A B12A B8A -139.6(12)
C2A B7A B12A B8A -99.4(10)
B8A B7A B12A B8A 0.000(6)
Pt3A B7A B12A B8A -19.3(11)
B11A B7A B12A B9A -99.4(13)
C2A B7A B12A B9A -59.2(14)
B8A B7A B12A B9A 40.2(12)
Pt3A B7A B12A B9A 20.9(17)
B11A B7A B12A B10A -36.6(12)
C2A B7A B12A B10A 3.6(15)
B8A B7A B12A B10A 103.0(14)
Pt3A B7A B12A B10A 83.7(16)
B11A B7A B12A B11A 0.000(6)
C2A B7A B12A B11A 40.2(10)
B8A B7A B12A B11A 139.6(12)
Pt3A B7A B12A B11A 120.3(12)
C2A B11A B12A B8A -5.8(16)
B7A B11A B12A B8A 37.2(11)
B6A B11A B12A B8A -69.7(14)
B10A B11A B12A B8A -103.3(13)
C2A B11A B12A B9A 58.0(14)
B7A B11A B12A B9A 101.0(12)
B6A B11A B12A B9A -5.9(15)
B10A B11A B12A B9A -39.5(11)
C2A B11A B12A B10A 97.5(12)
B7A B11A B12A B10A 140.5(11)
B6A B11A B12A B10A 33.6(11)
B10A B11A B12A B10A 0.000(5)
C2A B11A B12A B7A -43.0(10)
B7A B11A B12A B7A 0.000(5)
B6A B11A B12A B7A -106.9(12)
B10A B11A B12A B7A -140.5(11)
B8B Pt3B P1B C33B -64.0(8)
P2B Pt3B P1B C33B 68.5(5)
B7B Pt3B P1B C33B -96.7(6)
B4B Pt3B P1B C33B -161.0(14)
C2B Pt3B P1B C33B -138.6(6)
B8B Pt3B P1B C35B 172.7(9)
P2B Pt3B P1B C35B -54.8(7)
B7B Pt3B P1B C35B 139.9(8)
B4B Pt3B P1B C35B 75.7(15)
C2B Pt3B P1B C35B 98.1(7)
B8B Pt3B P1B C31B 53.0(8)
P2B Pt3B P1B C31B -174.5(6)
B7B Pt3B P1B C31B 20.2(7)
B4B Pt3B P1B C31B -44.0(14)
C2B Pt3B P1B C31B -21.6(7)
C33B P1B C31B C32B -61.9(15)
C35B P1B C31B C32B 46.1(15)
Pt3B P1B C31B C32B 174.4(12)
C35B P1B C33B C34B -176.7(11)
C31B P1B C33B C34B -69.2(12)
Pt3B P1B C33B C34B 52.6(12)
C33B P1B C35B C36B 164.8(13)
C31B P1B C35B C36B 57.4(14)
Pt3B P1B C35B C36B -66.6(14)
B8B Pt3B P2B C23B -106.4(7)
B7B Pt3B P2B C23B -113.1(11)
B4B Pt3B P2B C23B -62.6(7)
P1B Pt3B P2B C23B 106.3(6)
C2B Pt3B P2B C23B -19.2(8)
B8B Pt3B P2B C21B 125.0(7)
B7B Pt3B P2B C21B 118.4(11)
B4B Pt3B P2B C21B 168.8(7)
P1B Pt3B P2B C21B -22.3(6)
C2B Pt3B P2B C21B -147.7(8)
B8B Pt3B P2B C25B 7.9(7)
B7B Pt3B P2B C25B 1.3(11)
B4B Pt3B P2B C25B 51.8(6)
P1B Pt3B P2B C25B -139.4(5)
C2B Pt3B P2B C25B 95.2(8)
C23B P2B C21B C22B 50.7(15)
C25B P2B C21B C22B -54.9(15)
Pt3B P2B C21B C22B -176.5(12)
C21B P2B C23B C24B 66.8(14)
C25B P2B C23B C24B 172.5(13)
Pt3B P2B C23B C24B -68.2(14)
C23B P2B C25B C26B -162.7(11)
C21B P2B C25B C26B -53.4(12)
Pt3B P2B C25B C26B 74.3(11)
C16B C11B C12B C13B -0.2(11)
C1B C11B C12B C13B -176.9(13)
C11B C12B C13B C14B -2.2(19)
C12B C13B C14B C15B 3.(3)
C13B C14B C15B C16B -1.(3)
C12B C11B C16B C15B 1.8(19)
C1B C11B C16B C15B 178.5(14)
C14B C15B C16B C11B -1.(3)
C16B C11B C1B C2B 13.9(17)
C12B C11B C1B C2B -169.6(8)
C16B C11B C1B B5B -132.2(14)
C12B C11B C1B B5B 44.3(13)
C16B C11B C1B B6B -61.2(15)
C12B C11B C1B B6B 115.3(10)
C16B C11B C1B B4B 152.4(12)
C12B C11B C1B B4B -31.0(12)
C11B C1B C2B B11B -142.0(11)
B5B C1B C2B B11B 6.0(15)
B6B C1B C2B B11B -36.9(12)
B4B C1B C2B B11B 74.1(13)
C11B C1B C2B B7B 149.2(10)
B5B C1B C2B B7B -62.7(14)
B6B C1B C2B B7B -105.7(12)
B4B C1B C2B B7B 5.3(13)
C11B C1B C2B B6B -105.1(13)
B5B C1B C2B B6B 42.9(11)
B6B C1B C2B B6B 0.000(2)
B4B C1B C2B B6B 111.0(12)
C11B C1B C2B Pt3B 100.3(10)
B5B C1B C2B Pt3B -111.6(10)
B6B C1B C2B Pt3B -154.5(9)
B4B C1B C2B Pt3B -43.6(8)
B8B Pt3B C2B C1B 84.0(8)
P2B Pt3B C2B C1B -15.3(10)
B7B Pt3B C2B C1B 127.8(10)
B4B Pt3B C2B C1B 33.6(7)
P1B Pt3B C2B C1B -140.3(6)
B8B Pt3B C2B B11B -24.7(9)
P2B Pt3B C2B B11B -124.1(8)
B7B Pt3B C2B B11B 19.1(9)
B4B Pt3B C2B B11B -75.1(10)
P1B Pt3B C2B B11B 110.9(9)
B8B Pt3B C2B B7B -43.8(7)
P2B Pt3B C2B B7B -143.2(6)
B7B Pt3B C2B B7B 0.0
B4B Pt3B C2B B7B -94.2(7)
P1B Pt3B C2B B7B 91.8(6)
B8B Pt3B C2B B6B 53.5(12)
P2B Pt3B C2B B6B -45.8(14)
B7B Pt3B C2B B6B 97.3(13)
B4B Pt3B C2B B6B 3.1(11)
P1B Pt3B C2B B6B -170.8(11)
C11B C1B B4B B8B -154.3(10)
C2B C1B B4B B8B -10.4(14)
B5B C1B B4B B8B 96.7(11)
B6B C1B B4B B8B 59.6(14)
C11B C1B B4B B5B 109.1(12)
C2B C1B B4B B5B -107.0(11)
B5B C1B B4B B5B 0.000(2)
B6B C1B B4B B5B -37.1(10)
C11B C1B B4B B9B 145.8(10)
C2B C1B B4B B9B -70.3(12)
B5B C1B B4B B9B 36.7(10)
B6B C1B B4B B9B -0.4(14)
C11B C1B B4B Pt3B -94.2(10)
C2B C1B B4B Pt3B 49.7(8)
B5B C1B B4B Pt3B 156.7(8)
B6B C1B B4B Pt3B 119.6(10)
B8B Pt3B B4B C1B -116.3(9)
P2B Pt3B B4B C1B 126.2(6)
B7B Pt3B B4B C1B -72.3(7)
P1B Pt3B B4B C1B -5.1(17)
C2B Pt3B B4B C1B -29.3(6)
B8B Pt3B B4B B8B 0.0
P2B Pt3B B4B B8B -117.5(6)
B7B Pt3B B4B B8B 44.0(7)
P1B Pt3B B4B B8B 111.2(13)
C2B Pt3B B4B B8B 87.0(7)
B8B Pt3B B4B B5B -89.3(13)
P2B Pt3B B4B B5B 153.2(11)
B7B Pt3B B4B B5B -45.3(11)
P1B Pt3B B4B B5B 22.(2)
C2B Pt3B B4B B5B -2.3(11)
B8B Pt3B B4B B9B -16.3(9)
P2B Pt3B B4B B9B -133.8(10)
B7B Pt3B B4B B9B 27.7(10)
P1B Pt3B B4B B9B 94.9(15)
C2B Pt3B B4B B9B 70.6(10)
C11B C1B B5B B10B 144.3(11)
C2B C1B B5B B10B -4.7(15)
B6B C1B B5B B10B 39.5(11)
B4B C1B B5B B10B -102.6(12)
C11B C1B B5B B9B -152.6(11)
C2B C1B B5B B9B 58.4(14)
B6B C1B B5B B9B 102.6(13)
B4B C1B B5B B9B -39.5(10)
C11B C1B B5B B6B 104.8(13)
C2B C1B B5B B6B -44.2(11)
B6B C1B B5B B6B 0.000(3)
B4B C1B B5B B6B -142.1(11)
C11B C1B B5B B4B -113.0(12)
C2B C1B B5B B4B 97.9(11)
B6B C1B B5B B4B 142.1(11)
B4B C1B B5B B4B 0.000(2)
C1B B4B B5B C1B 0.000(3)
B8B B4B B5B C1B -103.8(11)
B9B B4B B5B C1B -136.2(11)
Pt3B B4B B5B C1B -32.9(12)
C1B B4B B5B B10B 97.7(12)
B8B B4B B5B B10B -6.0(14)
B9B B4B B5B B10B -38.5(11)
Pt3B B4B B5B B10B 64.9(15)
C1B B4B B5B B9B 136.2(11)
B8B B4B B5B B9B 32.4(10)
B9B B4B B5B B9B 0.0
Pt3B B4B B5B B9B 103.3(12)
C1B B4B B5B B6B 34.5(10)
B8B B4B B5B B6B -69.3(13)
B9B B4B B5B B6B -101.7(12)
Pt3B B4B B5B B6B 1.6(17)
C11B C1B B6B B10B -150.1(11)
C2B C1B B6B B10B 95.3(12)
B5B C1B B6B B10B -39.4(11)
B4B C1B B6B B10B -1.7(15)
C11B C1B B6B B5B -110.7(12)
C2B C1B B6B B5B 134.6(11)
B5B C1B B6B B5B 0.000(2)
B4B C1B B6B B5B 37.7(11)
C11B C1B B6B C2B 114.7(12)
C2B C1B B6B C2B 0.000(3)
B5B C1B B6B C2B -134.6(11)
B4B C1B B6B C2B -97.0(11)
C11B C1B B6B B11B 146.7(11)
C2B C1B B6B B11B 32.1(10)
B5B C1B B6B B11B -102.6(12)
B4B C1B B6B B11B -64.9(14)
C1B B5B B6B C1B 0.000(2)
B10B B5B B6B C1B -134.6(12)
B9B B5B B6B C1B -99.8(11)
B4B B5B B6B C1B -34.4(10)
C1B B5B B6B B10B 134.6(12)
B10B B5B B6B B10B 0.0
B9B B5B B6B B10B 34.8(11)
B4B B5B B6B B10B 100.3(12)
C1B B5B B6B C2B 35.2(9)
B10B B5B B6B C2B -99.4(12)
B9B B5B B6B C2B -64.6(13)
B4B B5B B6B C2B 0.9(14)
C1B B5B B6B B11B 92.5(11)
B10B B5B B6B B11B -42.2(10)
B9B B5B B6B B11B -7.3(15)
B4B B5B B6B B11B 58.1(14)
C1B C2B B6B C1B 0.000(2)
B11B C2B B6B C1B 141.1(12)
B7B C2B B6B C1B 105.5(12)
Pt3B C2B B6B C1B 34.3(12)
C1B C2B B6B B10B -98.3(12)
B11B C2B B6B B10B 42.9(11)
B7B C2B B6B B10B 7.2(15)
Pt3B C2B B6B B10B -64.0(14)
C1B C2B B6B B5B -37.3(10)
B11B C2B B6B B5B 103.8(12)
B7B C2B B6B B5B 68.1(13)
Pt3B C2B B6B B5B -3.0(16)
C1B C2B B6B B11B -141.1(12)
B11B C2B B6B B11B 0.0
B7B C2B B6B B11B -35.7(11)
Pt3B C2B B6B B11B -106.9(12)
C1B C2B B7B B11B 103.7(11)
B11B C2B B7B B11B 0.0000(10)
B6B C2B B7B B11B 35.6(11)
Pt3B C2B B7B B11B 161.4(9)
C1B C2B B7B B8B 1.7(13)
B11B C2B B7B B8B -102.0(11)
B6B C2B B7B B8B -66.5(13)
Pt3B C2B B7B B8B 59.4(7)
C1B C2B B7B B12B 63.2(12)
B11B C2B B7B B12B -40.5(10)
B6B C2B B7B B12B -4.9(14)
Pt3B C2B B7B B12B 120.9(9)
C1B C2B B7B Pt3B -57.7(9)
B11B C2B B7B Pt3B -161.4(9)
B6B C2B B7B Pt3B -125.8(10)
Pt3B C2B B7B Pt3B 0.0
B8B Pt3B B7B C2B 115.1(9)
P2B Pt3B B7B C2B 123.6(9)
B4B Pt3B B7B C2B 70.5(7)
P1B Pt3B B7B C2B -95.8(6)
C2B Pt3B B7B C2B 0.0
B8B Pt3B B7B B11B 93.7(13)
P2B Pt3B B7B B11B 102.3(14)
B4B Pt3B B7B B11B 49.2(12)
P1B Pt3B B7B B11B -117.1(12)
C2B Pt3B B7B B11B -21.3(10)
B8B Pt3B B7B B8B 0.0000(10)
P2B Pt3B B7B B8B 8.6(13)
B4B Pt3B B7B B8B -44.6(7)
P1B Pt3B B7B B8B 149.2(6)
C2B Pt3B B7B B8B -115.1(9)
B8B Pt3B B7B B12B 17.7(9)
P2B Pt3B B7B B12B 26.2(17)
B4B Pt3B B7B B12B -26.9(10)
P1B Pt3B B7B B12B 166.8(9)
C2B Pt3B B7B B12B -97.4(11)
C2B B7B B8B B9B 55.5(12)
B11B B7B B8B B9B -5.1(13)
B12B B7B B8B B9B -39.0(10)
Pt3B B7B B8B B9B 123.7(9)
C2B B7B B8B B12B 94.5(10)
B11B B7B B8B B12B 33.9(10)
B12B B7B B8B B12B 0.000(2)
Pt3B B7B B8B B12B 162.7(8)
C2B B7B B8B B4B -7.4(12)
B11B B7B B8B B4B -68.0(12)
B12B B7B B8B B4B -102.0(10)
Pt3B B7B B8B B4B 60.7(8)
C2B B7B B8B Pt3B -68.1(8)
B11B B7B B8B Pt3B -128.8(9)
B12B B7B B8B Pt3B -162.7(8)
Pt3B B7B B8B Pt3B 0.0
C1B B4B B8B B9B -91.7(11)
B5B B4B B8B B9B -32.4(10)
B9B B4B B8B B9B 0.0
Pt3B B4B B8B B9B -163.4(9)
C1B B4B B8B B12B -51.5(13)
B5B B4B B8B B12B 7.8(13)
B9B B4B B8B B12B 40.1(10)
Pt3B B4B B8B B12B -123.3(9)
C1B B4B B8B B7B 10.8(13)
B5B B4B B8B B7B 70.1(12)
B9B B4B B8B B7B 102.5(11)
Pt3B B4B B8B B7B -60.9(7)
C1B B4B B8B Pt3B 71.7(9)
B5B B4B B8B Pt3B 131.0(10)
B9B B4B B8B Pt3B 163.4(9)
Pt3B B4B B8B Pt3B 0.0000(10)
P2B Pt3B B8B B9B 89.3(12)
B7B Pt3B B8B B9B -94.3(13)
B4B Pt3B B8B B9B 18.2(10)
P1B Pt3B B8B B9B -141.7(9)
C2B Pt3B B8B B9B -55.4(12)
P2B Pt3B B8B B12B 164.8(9)
B7B Pt3B B8B B12B -18.8(9)
B4B Pt3B B8B B12B 93.7(12)
P1B Pt3B B8B B12B -66.1(12)
C2B Pt3B B8B B12B 20.2(10)
P2B Pt3B B8B B7B -176.4(5)
B7B Pt3B B8B B7B 0.0000(10)
B4B Pt3B B8B B7B 112.5(9)
P1B Pt3B B8B B7B -47.4(9)
C2B Pt3B B8B B7B 39.0(6)
P2B Pt3B B8B B4B 71.1(7)
B7B Pt3B B8B B4B -112.5(9)
B4B Pt3B B8B B4B 0.0
P1B Pt3B B8B B4B -159.9(5)
C2B Pt3B B8B B4B -73.6(7)
C1B B5B B9B B12B -61.4(14)
B10B B5B B9B B12B 36.8(11)
B6B B5B B9B B12B 2.3(15)
B4B B5B B9B B12B -100.3(11)
C1B B5B B9B B8B 4.1(16)
B10B B5B B9B B8B 102.3(13)
B6B B5B B9B B8B 67.8(15)
B4B B5B B9B B8B -34.9(11)
C1B B5B B9B B10B -98.2(12)
B10B B5B B9B B10B 0.0
B6B B5B B9B B10B -34.5(11)
B4B B5B B9B B10B -137.2(11)
C1B B5B B9B B4B 38.9(10)
B10B B5B B9B B4B 137.2(11)
B6B B5B B9B B4B 102.6(12)
B4B B5B B9B B4B 0.0000(10)
B12B B8B B9B B12B 0.000(2)
B7B B8B B9B B12B 39.8(10)
B4B B8B B9B B12B 133.6(11)
Pt3B B8B B9B B12B 114.3(12)
B12B B8B B9B B5B -98.7(13)
B7B B8B B9B B5B -58.9(14)
B4B B8B B9B B5B 35.0(11)
Pt3B B8B B9B B5B 15.7(17)
B12B B8B B9B B10B -33.8(11)
B7B B8B B9B B10B 6.0(15)
B4B B8B B9B B10B 99.9(12)
Pt3B B8B B9B B10B 80.6(15)
B12B B8B B9B B4B -133.6(11)
B7B B8B B9B B4B -93.9(10)
B4B B8B B9B B4B 0.0
Pt3B B8B B9B B4B -19.3(11)
C1B B4B B9B B12B 65.0(13)
B8B B4B B9B B12B -41.7(10)
B5B B4B B9B B12B 101.0(12)
Pt3B B4B B9B B12B -24.1(14)
C1B B4B B9B B5B -36.0(9)
B8B B4B B9B B5B -142.6(11)
B5B B4B B9B B5B 0.0
Pt3B B4B B9B B5B -125.1(11)
C1B B4B B9B B8B 106.7(11)
B8B B4B B9B B8B 0.0
B5B B4B B9B B8B 142.6(11)
Pt3B B4B B9B B8B 17.5(10)
C1B B4B B9B B10B 2.3(13)
B8B B4B B9B B10B -104.3(12)
B5B B4B B9B B10B 38.3(10)
Pt3B B4B B9B B10B -86.8(12)
C1B B6B B10B B12B -61.3(14)
B5B B6B B10B B12B -99.4(12)
C2B B6B B10B B12B -6.4(15)
B11B B6B B10B B12B 33.5(11)
C1B B6B B10B B5B 38.1(10)
B5B B6B B10B B5B 0.0
C2B B6B B10B B5B 92.9(11)
B11B B6B B10B B5B 132.9(11)
C1B B6B B10B B9B 3.2(15)
B5B B6B B10B B9B -34.9(11)
C2B B6B B10B B9B 58.0(14)
B11B B6B B10B B9B 98.0(12)
C1B B6B B10B B11B -94.8(11)
B5B B6B B10B B11B -132.9(11)
C2B B6B B10B B11B -40.0(9)
B11B B6B B10B B11B 0.000(2)
C1B B5B B10B B12B 64.6(14)
B9B B5B B10B B12B -37.1(10)
B6B B5B B10B B12B 104.5(13)
B4B B5B B10B B12B 1.8(15)
C1B B5B B10B B6B -39.8(11)
B9B B5B B10B B6B -141.6(12)
B6B B5B B10B B6B 0.0
B4B B5B B10B B6B -102.7(12)
C1B B5B B10B B9B 101.8(12)
B9B B5B B10B B9B 0.0
B6B B5B B10B B9B 141.6(12)
B4B B5B B10B B9B 38.9(10)
C1B B5B B10B B11B 1.8(15)
B9B B5B B10B B11B -100.0(12)
B6B B5B B10B B11B 41.6(11)
B4B B5B B10B B11B -61.1(14)
B12B B9B B10B B12B 0.000(2)
B5B B9B B10B B12B 138.4(11)
B8B B9B B10B B12B 34.5(11)
B4B B9B B10B B12B 99.6(11)
B12B B9B B10B B6B -103.1(13)
B5B B9B B10B B6B 35.3(11)
B8B B9B B10B B6B -68.6(15)
B4B B9B B10B B6B -3.6(16)
B12B B9B B10B B5B -138.4(11)
B5B B9B B10B B5B 0.0
B8B B9B B10B B5B -103.9(12)
B4B B9B B10B B5B -38.8(10)
B12B B9B B10B B11B -39.1(11)
B5B B9B B10B B11B 99.3(13)
B8B B9B B10B B11B -4.6(16)
B4B B9B B10B B11B 60.5(14)
C1B C2B B11B B12B -64.4(13)
B7B C2B B11B B12B 42.2(9)
B6B C2B B11B B12B -101.0(12)
Pt3B C2B B11B B12B 23.5(13)
C1B C2B B11B B7B -106.6(12)
B7B C2B B11B B7B 0.0000(10)
B6B C2B B11B B7B -143.2(11)
Pt3B C2B B11B B7B -18.7(9)
C1B C2B B11B B6B 36.6(11)
B7B C2B B11B B6B 143.2(11)
B6B C2B B11B B6B 0.0
Pt3B C2B B11B B6B 124.5(11)
C1B C2B B11B B10B -4.5(14)
B7B C2B B11B B10B 102.1(11)
B6B C2B B11B B10B -41.1(11)
Pt3B C2B B11B B10B 83.4(11)
C2B B7B B11B C2B 0.000(2)
B8B B7B B11B C2B 98.5(10)
B12B B7B B11B C2B 132.5(10)
Pt3B B7B B11B C2B 25.0(12)
C2B B7B B11B B12B -132.5(10)
B8B B7B B11B B12B -34.0(10)
B12B B7B B11B B12B 0.000(3)
Pt3B B7B B11B B12B -107.4(12)
C2B B7B B11B B6B -34.6(11)
B8B B7B B11B B6B 63.9(14)
B12B B7B B11B B6B 97.9(12)
Pt3B B7B B11B B6B -9.6(18)
C2B B7B B11B B10B -96.1(12)
B8B B7B B11B B10B 2.4(14)
B12B B7B B11B B10B 36.4(10)
Pt3B B7B B11B B10B -71.1(15)
C1B B6B B11B C2B -30.8(10)
B10B B6B B11B C2B -131.0(12)
B5B B6B B11B C2B -89.7(12)
C2B B6B B11B C2B 0.0
C1B B6B B11B B12B 68.3(13)
B10B B6B B11B B12B -31.9(10)
B5B B6B B11B B12B 9.4(14)
C2B B6B B11B B12B 99.1(12)
C1B B6B B11B B7B 3.3(15)
B10B B6B B11B B7B -96.9(12)
B5B B6B B11B B7B -55.6(14)
C2B B6B B11B B7B 34.0(10)
C1B B6B B11B B10B 100.2(12)
B10B B6B B11B B10B 0.0
B5B B6B B11B B10B 41.3(10)
C2B B6B B11B B10B 131.0(12)
B12B B10B B11B C2B -100.3(12)
B6B B10B B11B C2B 43.1(11)
B5B B10B B11B C2B 1.4(14)
B9B B10B B11B C2B -61.2(14)
B12B B10B B11B B12B 0.000(3)
B6B B10B B11B B12B 143.4(12)
B5B B10B B11B B12B 101.8(12)
B9B B10B B11B B12B 39.1(11)
B12B B10B B11B B7B -37.8(10)
B6B B10B B11B B7B 105.5(12)
B5B B10B B11B B7B 63.9(14)
B9B B10B B11B B7B 1.3(15)
B12B B10B B11B B6B -143.4(12)
B6B B10B B11B B6B 0.000(2)
B5B B10B B11B B6B -41.6(11)
B9B B10B B11B B6B -104.3(13)
B6B B10B B12B B9B 101.9(13)
B5B B10B B12B B9B 37.1(11)
B9B B10B B12B B9B 0.000(2)
B11B B10B B12B B9B 135.7(11)
B6B B10B B12B B11B -33.8(11)
B5B B10B B12B B11B -98.5(13)
B9B B10B B12B B11B -135.7(11)
B11B B10B B12B B11B 0.000(4)
B6B B10B B12B B8B 68.0(15)
B5B B10B B12B B8B 3.3(15)
B9B B10B B12B B8B -33.8(11)
B11B B10B B12B B8B 101.8(11)
B6B B10B B12B B7B 3.9(15)
B5B B10B B12B B7B -60.8(14)
B9B B10B B12B B7B -97.9(11)
B11B B10B B12B B7B 37.7(10)
B5B B9B B12B B10B -37.1(11)
B8B B9B B12B B10B -142.9(11)
B10B B9B B12B B10B 0.000(2)
B4B B9B B12B B10B -101.4(12)
B5B B9B B12B B11B 3.8(14)
B8B B9B B12B B11B -102.0(11)
B10B B9B B12B B11B 40.9(11)
B4B B9B B12B B11B -60.6(13)
B5B B9B B12B B8B 105.9(11)
B8B B9B B12B B8B 0.000(2)
B10B B9B B12B B8B 142.9(11)
B4B B9B B12B B8B 41.5(10)
B5B B9B B12B B7B 66.5(13)
B8B B9B B12B B7B -39.4(10)
B10B B9B B12B B7B 103.5(12)
B4B B9B B12B B7B 2.1(14)
C2B B11B B12B B10B 96.3(11)
B7B B11B B12B B10B 138.0(11)
B6B B11B B12B B10B 31.8(11)
B10B B11B B12B B10B 0.000(2)
C2B B11B B12B B9B 56.2(13)
B7B B11B B12B B9B 97.8(11)
B6B B11B B12B B9B -8.3(14)
B10B B11B B12B B9B -40.1(11)
C2B B11B B12B B8B -7.4(14)
B7B B11B B12B B8B 34.3(10)
B6B B11B B12B B8B -71.9(13)
B10B B11B B12B B8B -103.7(11)
C2B B11B B12B B7B -41.7(9)
B7B B11B B12B B7B 0.000(3)
B6B B11B B12B B7B -106.1(11)
B10B B11B B12B B7B -138.0(11)
B9B B8B B12B B10B 34.2(11)
B7B B8B B12B B10B -101.0(12)
B4B B8B B12B B10B -7.0(14)
Pt3B B8B B12B B10B -80.9(13)
B9B B8B B12B B9B 0.000(2)
B7B B8B B12B B9B -135.2(11)
B4B B8B B12B B9B -41.2(10)
Pt3B B8B B12B B9B -115.1(11)
B9B B8B B12B B11B 101.0(12)
B7B B8B B12B B11B -34.1(10)
B4B B8B B12B B11B 59.8(13)
Pt3B B8B B12B B11B -14.1(15)
B9B B8B B12B B7B 135.2(11)
B7B B8B B12B B7B 0.000(2)
B4B B8B B12B B7B 94.0(10)
Pt3B B8B B12B B7B 20.1(9)
C2B B7B B12B B10B 0.6(13)
B11B B7B B12B B10B -38.9(11)
B8B B7B B12B B10B 103.3(11)
Pt3B B7B B12B B10B 84.6(13)
C2B B7B B12B B9B -63.4(13)
B11B B7B B12B B9B -102.9(12)
B8B B7B B12B B9B 39.3(10)
Pt3B B7B B12B B9B 20.6(15)
C2B B7B B12B B11B 39.5(9)
B11B B7B B12B B11B 0.000(3)
B8B B7B B12B B11B 142.2(11)
Pt3B B7B B12B B11B 123.5(11)
C2B B7B B12B B8B -102.7(10)
B11B B7B B12B B8B -142.2(11)
B8B B7B B12B B8B 0.000(2)
Pt3B B7B B12B B8B -18.7(9)
